data_7706585
loop_
_publ_author_name
'Schlachter, Adrien'
'Juvenal, Frank'
'Kinghat Tangou, Rodolphe'
'Khatyr, Abderrahim'
'Guyon, Fabrice'
'Karsenti, Paul-Ludovic'
'Strohmann, Carsten'
'Kubicki, Marek M.'
'Rousselin, Yoann'
'Harvey, Pierre D.'
'Knorr, Michael'

_publ_section_title
;
 2-Azabutadiene complexes of rhenium(I): <i>S</i>,<i>N</i>-chelated
 species with photophysical properties heavily governed by the ligand
 hidden traits.
;
_journal_issue 8
_journal_name_full 'Dalton transactions (Cambridge, England : 2003)'
_journal_page_first 2945
_journal_page_last 2963
_journal_paper_doi 10.1039/d0dt04183a
_journal_volume 50
_journal_year 2021
_chemical_formula_moiety 'C26 H29 Cl N O3 Re S2'
_chemical_formula_sum 'C26 H29 Cl N O3 Re S2'
_chemical_formula_weight 689.27
_space_group_IT_number 2
_space_group_name_Hall '-P 1'
_space_group_name_H-M_alt 'P -1'
_symmetry_cell_setting triclinic
_symmetry_space_group_name_Hall '-P 1'
_symmetry_space_group_name_H-M 'P -1'
_atom_sites_solution_hydrogens geom
_atom_sites_solution_primary direct
_atom_sites_solution_secondary difmap
_audit_creation_method SHELXL-97
_audit_update_record
;
2020-06-05 deposited with the CCDC.	2021-02-01 downloaded from the CCDC.
;
_cell_angle_alpha 91.6840(10)
_cell_angle_beta 98.8550(10)
_cell_angle_gamma 90.2710(10)
_cell_formula_units_Z 4
_cell_length_a 11.9182(2)
_cell_length_b 12.5778(3)
_cell_length_c 18.4701(2)
_cell_measurement_reflns_used 12550
_cell_measurement_temperature 115(2)
_cell_measurement_theta_max 27.485
_cell_measurement_theta_min 0.998
_cell_volume 2734.45(9)
_computing_cell_refinement 'HKL Scalepack (Otwinowski & Minor 1997)'
_computing_data_collection 'Collect (Bruker AXS BV, 1997-2004)'
_computing_data_reduction 'HKL Denzo and Scalepack (Otwinowski & Minor 1997)'
_computing_molecular_graphics 'ORTEP3 (Farrugia,1997)'
_computing_publication_material 'WinGX publication routines (Farrugia, 1999)'
_computing_structure_refinement 'SHELXL-97 (Sheldrick, 1997)'
_computing_structure_solution 'SUPERFLIP (Palatinus et al., 2007)'
_diffrn_ambient_temperature 115(2)
_diffrn_measured_fraction_theta_full 0.997
_diffrn_measured_fraction_theta_max 0.997
_diffrn_measurement_device_type 'Nonius Kappa Apex II'
_diffrn_measurement_method CCD
_diffrn_radiation_monochromator graphite
_diffrn_radiation_source 'fine-focus sealed tube'
_diffrn_radiation_type MoK\a
_diffrn_radiation_wavelength 0.71073
_diffrn_reflns_av_R_equivalents 0.0477
_diffrn_reflns_av_sigmaI/netI 0.0220
_diffrn_reflns_limit_h_max 15
_diffrn_reflns_limit_h_min -15
_diffrn_reflns_limit_k_max 16
_diffrn_reflns_limit_k_min -16
_diffrn_reflns_limit_l_max 23
_diffrn_reflns_limit_l_min -23
_diffrn_reflns_number 85374
_diffrn_reflns_theta_full 27.53
_diffrn_reflns_theta_max 27.52
_diffrn_reflns_theta_min 2.00
_exptl_absorpt_coefficient_mu 4.721
_exptl_absorpt_correction_T_max 0.1787
_exptl_absorpt_correction_T_min 0.1143
_exptl_absorpt_correction_type multi-scan
_exptl_absorpt_process_details 'R.H. Blessing, Acta Cryst. (1995), a51, 33-38'
_exptl_crystal_colour orange
_exptl_crystal_density_diffrn 1.674
_exptl_crystal_density_method 'not measured'
_exptl_crystal_description Prism
_exptl_crystal_F_000 1360
_exptl_crystal_size_max 0.35
_exptl_crystal_size_mid 0.27
_exptl_crystal_size_min 0.25
_refine_diff_density_max 0.747
_refine_diff_density_min -1.354
_refine_diff_density_rms 0.086
_refine_ls_extinction_method none
_refine_ls_goodness_of_fit_ref 1.128
_refine_ls_hydrogen_treatment noref
_refine_ls_matrix_type full
_refine_ls_number_constraints 0
_refine_ls_number_parameters 615
_refine_ls_number_reflns 12574
_refine_ls_number_restraints 8
_refine_ls_restrained_S_all 1.133
_refine_ls_R_factor_all 0.0223
_refine_ls_R_factor_gt 0.0205
_refine_ls_shift/su_max 0.002
_refine_ls_shift/su_mean 0.000
_refine_ls_structure_factor_coef Fsqd
_refine_ls_weighting_details 'calc w=1/[\s^2^(Fo^2^)+(0.0139P)^2^+3.9144P] where P=(Fo^2^+2Fc^2^)/3'
_refine_ls_weighting_scheme calc
_refine_ls_wR_factor_gt 0.0473
_refine_ls_wR_factor_ref 0.0482
_reflns_number_gt 11957
_reflns_number_total 12574
_reflns_threshold_expression >2sigma(I)
_cod_data_source_file d0dt04183a2.cif
_cod_data_source_block 11mk2610
_cod_depositor_comments 'Adding full bibliography for 7706579--7706589.cif.'
_cod_database_code 7706585

loop_
_symmetry_equiv_pos_as_xyz
'x, y, z'
'-x, -y, -z'

loop_
_atom_site_label
_atom_site_type_symbol
_atom_site_fract_x
_atom_site_fract_y
_atom_site_fract_z
_atom_site_U_iso_or_equiv
_atom_site_adp_type
_atom_site_occupancy
_atom_site_symmetry_multiplicity
_atom_site_calc_flag
_atom_site_refinement_flags
_atom_site_disorder_assembly
_atom_site_disorder_group
C1 C 0.4259(2) 0.3517(2) 0.09036(14) 0.0206(5) Uani 1 1 d . . .
C2 C 0.5491(2) 0.5270(2) 0.14102(14) 0.0205(5) Uani 1 1 d . . .
C3 C 0.3578(2) 0.48308(19) 0.19285(13) 0.0176(5) Uani 1 1 d . . .
C4 C 0.2633(2) 0.29515(19) 0.25814(14) 0.0176(5) Uani 1 1 d . . .
C5 C 0.2035(2) 0.3459(2) 0.30851(15) 0.0216(5) Uani 1 1 d . . .
H5 H 0.2359 0.3526 0.3588 0.026 Uiso 1 1 calc R . .
C6 C 0.0966(2) 0.3865(2) 0.28469(16) 0.0261(6) Uani 1 1 d . . .
H6 H 0.0568 0.4229 0.3185 0.031 Uiso 1 1 calc R . .
C7 C 0.0476(2) 0.3741(2) 0.21183(17) 0.0270(6) Uani 1 1 d . . .
H7 H -0.0258 0.4018 0.1960 0.032 Uiso 1 1 calc R . .
C8 C 0.1052(2) 0.3213(2) 0.16178(16) 0.0245(6) Uani 1 1 d . . .
H8 H 0.0711 0.3123 0.1120 0.029 Uiso 1 1 calc R . .
C9 C 0.2132(2) 0.2818(2) 0.18496(14) 0.0203(5) Uani 1 1 d . . .
H9 H 0.2528 0.2457 0.1509 0.024 Uiso 1 1 calc R . .
C10 C 0.3758(2) 0.24923(19) 0.28277(13) 0.0167(5) Uani 1 1 d . . .
C11 C 0.3899(2) 0.1945(2) 0.35367(14) 0.0189(5) Uani 1 1 d . . .
C12 C 0.4827(2) 0.2214(2) 0.40733(15) 0.0234(5) Uani 1 1 d . . .
H12 H 0.5391 0.2697 0.3968 0.028 Uiso 1 1 calc R . .
C13 C 0.4918(3) 0.1776(3) 0.47564(16) 0.0317(6) Uani 1 1 d . . .
H13 H 0.5533 0.1977 0.5127 0.038 Uiso 1 1 calc R . .
C14 C 0.4111(3) 0.1040(3) 0.49033(17) 0.0354(7) Uani 1 1 d . . .
H14 H 0.4181 0.0733 0.5372 0.043 Uiso 1 1 calc R . .
C15 C 0.3204(3) 0.0755(2) 0.43656(17) 0.0311(6) Uani 1 1 d . . .
H15 H 0.2668 0.0236 0.4462 0.037 Uiso 1 1 calc R . .
C16 C 0.3080(2) 0.1225(2) 0.36904(15) 0.0235(5) Uani 1 1 d . . .
H16 H 0.2438 0.1057 0.3332 0.028 Uiso 1 1 calc R . .
C17 C 0.5482(2) 0.18605(19) 0.25642(14) 0.0181(5) Uani 1 1 d . . .
H17 H 0.5400 0.1280 0.2870 0.022 Uiso 1 1 calc R . .
C18 C 0.6449(2) 0.1940(2) 0.22823(14) 0.0187(5) Uani 1 1 d . B .
C19 C 0.8645(2) 0.1671(2) 0.29461(18) 0.0301(6) Uani 1 1 d . B .
H19A H 0.9307 0.1196 0.3048 0.036 Uiso 1 1 calc R . .
H19B H 0.8869 0.2273 0.2664 0.036 Uiso 1 1 calc R . .
C20 C 0.8341(3) 0.2100(3) 0.36725(19) 0.0403(8) Uani 1 1 d D . .
H20A H 0.7766 0.2663 0.3573 0.048 Uiso 1 1 calc R A 1
H20B H 0.9027 0.2425 0.3969 0.048 Uiso 1 1 calc R A 1
C21A C 0.7847(8) 0.1178(7) 0.4141(5) 0.035(2) Uiso 0.50 1 d PD B 1
H21A H 0.7732 0.1484 0.4624 0.042 Uiso 0.50 1 calc PR B 1
H21B H 0.7098 0.0933 0.3880 0.042 Uiso 0.50 1 calc PR B 1
C22A C 0.8609(7) 0.0254(6) 0.4256(5) 0.0455(18) Uiso 0.50 1 d PD B 1
H22A H 0.8588 -0.0150 0.3793 0.068 Uiso 0.50 1 calc PR B 1
H22B H 0.8357 -0.0203 0.4622 0.068 Uiso 0.50 1 calc PR B 1
H22C H 0.9386 0.0504 0.4431 0.068 Uiso 0.50 1 calc PR B 1
C21B C 0.8009(9) 0.1368(8) 0.4178(6) 0.045(3) Uiso 0.50 1 d PD B 2
H21C H 0.7339 0.0958 0.3932 0.054 Uiso 0.50 1 calc PR B 2
H21D H 0.7774 0.1776 0.4595 0.054 Uiso 0.50 1 calc PR B 2
C22B C 0.8933(7) 0.0587(6) 0.4477(5) 0.0443(17) Uiso 0.50 1 d PD B 2
H22D H 0.9184 0.0188 0.4068 0.067 Uiso 0.50 1 calc PR B 2
H22E H 0.8629 0.0093 0.4800 0.067 Uiso 0.50 1 calc PR B 2
H22F H 0.9579 0.0981 0.4754 0.067 Uiso 0.50 1 calc PR B 2
C23 C 0.6767(2) 0.2501(2) 0.08881(15) 0.0252(6) Uani 1 1 d . . .
H23A H 0.7398 0.1988 0.0913 0.030 Uiso 1 1 calc R . .
H23B H 0.6049 0.2108 0.0717 0.030 Uiso 1 1 calc R . .
C24 C 0.6930(2) 0.3354(2) 0.03457(14) 0.0251(6) Uani 1 1 d . . .
H24A H 0.6917 0.3012 -0.0145 0.030 Uiso 1 1 calc R . .
H24B H 0.6283 0.3850 0.0314 0.030 Uiso 1 1 calc R . .
C25 C 0.8027(2) 0.3988(2) 0.05453(15) 0.0261(6) Uani 1 1 d . . .
H25A H 0.8666 0.3490 0.0662 0.031 Uiso 1 1 calc R . .
H25B H 0.7983 0.4436 0.0990 0.031 Uiso 1 1 calc R . .
C26 C 0.8263(3) 0.4695(3) -0.00700(19) 0.0400(8) Uani 1 1 d . . .
H26A H 0.8382 0.4251 -0.0496 0.060 Uiso 1 1 calc R . .
H26B H 0.8945 0.5128 0.0097 0.060 Uiso 1 1 calc R . .
H26C H 0.7614 0.5163 -0.0207 0.060 Uiso 1 1 calc R . .
C27 C 0.1162(2) 0.8516(2) 0.08970(15) 0.0216(5) Uani 1 1 d . . .
C28 C 0.2367(2) 0.9821(2) 0.19410(14) 0.0184(5) Uani 1 1 d . . .
C29 C 0.0215(2) 1.0269(2) 0.14368(14) 0.0215(5) Uani 1 1 d . . .
C30 C 0.4390(2) 0.8446(2) 0.30648(14) 0.0207(5) Uani 1 1 d . . .
H30 H 0.4303 0.8517 0.3567 0.025 Uiso 1 1 calc R . .
C31 C 0.5337(2) 0.8881(2) 0.28259(16) 0.0248(6) Uani 1 1 d . . .
H31 H 0.5889 0.9263 0.3162 0.030 Uiso 1 1 calc R . .
C32 C 0.5475(2) 0.8755(2) 0.20945(16) 0.0243(6) Uani 1 1 d . . .
H32 H 0.6123 0.9053 0.1930 0.029 Uiso 1 1 calc R . .
C33 C 0.4670(2) 0.8196(2) 0.16035(15) 0.0229(5) Uani 1 1 d . . .
H33 H 0.4773 0.8103 0.1106 0.027 Uiso 1 1 calc R . .
C34 C 0.3717(2) 0.7774(2) 0.18365(14) 0.0198(5) Uani 1 1 d . . .
H34 H 0.3165 0.7395 0.1498 0.024 Uiso 1 1 calc R . .
C35 C 0.3564(2) 0.79043(19) 0.25688(14) 0.0168(5) Uani 1 1 d . . .
C36 C 0.2563(2) 0.74156(19) 0.28135(13) 0.0162(5) Uani 1 1 d . . .
C37 C 0.2766(2) 0.6799(2) 0.34915(13) 0.0178(5) Uani 1 1 d . . .
C38 C 0.3712(2) 0.6137(2) 0.36215(14) 0.0209(5) Uani 1 1 d . . .
H38 H 0.4227 0.6089 0.3277 0.025 Uiso 1 1 calc R . .
C39 C 0.3898(2) 0.5550(2) 0.42536(15) 0.0266(6) Uani 1 1 d . . .
H39 H 0.4525 0.5081 0.4332 0.032 Uiso 1 1 calc R . .
C40 C 0.3171(3) 0.5646(2) 0.47713(16) 0.0304(6) Uani 1 1 d . . .
H40 H 0.3305 0.5250 0.5206 0.037 Uiso 1 1 calc R . .
C41 C 0.2248(3) 0.6321(3) 0.46529(16) 0.0301(6) Uani 1 1 d . . .
H41 H 0.1755 0.6388 0.5010 0.036 Uiso 1 1 calc R . .
C42 C 0.2037(2) 0.6897(2) 0.40189(15) 0.0242(5) Uani 1 1 d . . .
H42 H 0.1403 0.7357 0.3941 0.029 Uiso 1 1 calc R . .
C43 C 0.0691(2) 0.68229(19) 0.25427(14) 0.0183(5) Uani 1 1 d . . .
H43 H 0.0903 0.6217 0.2826 0.022 Uiso 1 1 calc R . .
C44 C -0.0413(2) 0.6947(2) 0.22789(14) 0.0194(5) Uani 1 1 d . D .
C45 C -0.2390(2) 0.6763(2) 0.28502(17) 0.0300(6) Uani 1 1 d . D .
H45A H -0.2666 0.7359 0.2535 0.036 Uiso 1 1 calc R . .
H45B H -0.3056 0.6317 0.2906 0.036 Uiso 1 1 calc R . .
C46 C -0.1880(3) 0.7212(3) 0.3595(2) 0.0441(8) Uani 1 1 d D . .
H46A H -0.2466 0.7614 0.3811 0.053 Uiso 1 1 calc R C 1
H46B H -0.1256 0.7711 0.3541 0.053 Uiso 1 1 calc R C 1
C47A C -0.1399(9) 0.6289(8) 0.4132(5) 0.040(2) Uiso 0.50 1 d PD D 1
H47A H -0.0691 0.5979 0.4001 0.047 Uiso 0.50 1 calc PR D 1
H47B H -0.1967 0.5718 0.4150 0.047 Uiso 0.50 1 calc PR D 1
C48A C -0.1170(10) 0.7003(9) 0.4887(6) 0.064(3) Uiso 0.50 1 d PD D 1
H48A H -0.0702 0.7624 0.4819 0.096 Uiso 0.50 1 calc PR D 1
H48B H -0.0773 0.6576 0.5281 0.096 Uiso 0.50 1 calc PR D 1
H48C H -0.1896 0.7241 0.5018 0.096 Uiso 0.50 1 calc PR D 1
C47B C -0.1557(12) 0.6491(10) 0.4151(6) 0.064(4) Uiso 0.50 1 d PD D 2
H47C H -0.1025 0.6009 0.3943 0.077 Uiso 0.50 1 calc PR D 2
H47D H -0.2252 0.6060 0.4160 0.077 Uiso 0.50 1 calc PR D 2
C48B C -0.1053(11) 0.6619(10) 0.4938(6) 0.071(3) Uiso 0.50 1 d PD D 2
H48D H -0.0446 0.7157 0.4992 0.107 Uiso 0.50 1 calc PR D 2
H48E H -0.0741 0.5939 0.5115 0.107 Uiso 0.50 1 calc PR D 2
H48F H -0.1642 0.6846 0.5224 0.107 Uiso 0.50 1 calc PR D 2
C49 C -0.1367(2) 0.7533(2) 0.08963(15) 0.0242(5) Uani 1 1 d . . .
H49A H -0.0740 0.7133 0.0724 0.029 Uiso 1 1 calc R . .
H49B H -0.1997 0.7027 0.0921 0.029 Uiso 1 1 calc R . .
C50 C -0.1771(2) 0.8386(2) 0.03527(15) 0.0245(6) Uani 1 1 d . . .
H50A H -0.1981 0.8045 -0.0140 0.029 Uiso 1 1 calc R . .
H50B H -0.1135 0.8887 0.0330 0.029 Uiso 1 1 calc R . .
C51 C -0.2781(2) 0.9012(2) 0.05420(15) 0.0256(6) Uani 1 1 d . . .
H51A H -0.2533 0.9464 0.0986 0.031 Uiso 1 1 calc R . .
H51B H -0.3366 0.8509 0.0656 0.031 Uiso 1 1 calc R . .
C52 C -0.3305(3) 0.9713(3) -0.00765(18) 0.0381(7) Uani 1 1 d . . .
H52A H -0.2725 1.0201 -0.0201 0.057 Uiso 1 1 calc R . .
H52B H -0.3926 1.0124 0.0081 0.057 Uiso 1 1 calc R . .
H52C H -0.3601 0.9266 -0.0508 0.057 Uiso 1 1 calc R . .
Cl1 Cl 0.59106(5) 0.45108(5) 0.31022(3) 0.01956(12) Uani 1 1 d . . .
Cl2 Cl 0.06726(5) 0.94805(5) 0.31211(3) 0.02118(12) Uani 1 1 d . . .
N1 N 0.45802(17) 0.25841(16) 0.24356(11) 0.0159(4) Uani 1 1 d . . .
N2 N 0.15551(17) 0.75378(16) 0.24242(11) 0.0159(4) Uani 1 1 d . . .
Re1 Re 0.493975(8) 0.404341(7) 0.184164(5) 0.01465(3) Uani 1 1 d . . .
Re2 Re 0.095816(8) 0.902656(7) 0.184857(5) 0.01466(3) Uani 1 1 d . . .
S1 S 0.67264(5) 0.30913(5) 0.18049(3) 0.01774(12) Uani 1 1 d . . .
S2 S 0.74829(6) 0.09411(5) 0.23906(4) 0.02330(13) Uani 1 1 d . . .
S3 S -0.08741(5) 0.81146(5) 0.18126(3) 0.01770(12) Uani 1 1 d . . .
S4 S -0.14284(6) 0.59703(5) 0.23891(4) 0.02446(14) Uani 1 1 d . . .
O1 O 0.38520(17) 0.31804(17) 0.03337(11) 0.0307(4) Uani 1 1 d . . .
O2 O 0.58276(18) 0.59960(16) 0.11424(12) 0.0314(5) Uani 1 1 d . . .
O3 O 0.27809(15) 0.53391(14) 0.19452(10) 0.0218(4) Uani 1 1 d . . .
O4 O 0.12787(18) 0.81934(18) 0.03260(11) 0.0324(5) Uani 1 1 d . . .
O5 O 0.31680(15) 1.03424(14) 0.19716(11) 0.0231(4) Uani 1 1 d . . .
O6 O -0.02528(18) 1.09960(16) 0.11848(13) 0.0337(5) Uani 1 1 d . . .

loop_
_atom_site_aniso_label
_atom_site_aniso_U_11
_atom_site_aniso_U_22
_atom_site_aniso_U_33
_atom_site_aniso_U_23
_atom_site_aniso_U_13
_atom_site_aniso_U_12
C1 0.0179(12) 0.0224(12) 0.0224(13) 0.0024(10) 0.0052(10) 0.0004(10)
C2 0.0186(12) 0.0235(13) 0.0195(12) -0.0003(10) 0.0031(10) 0.0045(10)
C3 0.0216(12) 0.0165(11) 0.0145(11) 0.0013(9) 0.0021(9) -0.0036(10)
C4 0.0162(11) 0.0147(11) 0.0221(13) 0.0010(9) 0.0036(9) -0.0023(9)
C5 0.0215(13) 0.0198(12) 0.0244(13) 0.0011(10) 0.0065(10) -0.0017(10)
C6 0.0225(13) 0.0232(13) 0.0349(16) 0.0014(11) 0.0116(11) 0.0030(11)
C7 0.0170(12) 0.0228(13) 0.0405(17) 0.0039(12) 0.0014(11) 0.0022(10)
C8 0.0212(13) 0.0214(13) 0.0288(15) 0.0014(11) -0.0033(11) -0.0019(10)
C9 0.0198(12) 0.0187(12) 0.0226(13) -0.0011(10) 0.0041(10) -0.0036(10)
C10 0.0179(11) 0.0147(11) 0.0171(12) -0.0027(9) 0.0017(9) -0.0035(9)
C11 0.0202(12) 0.0178(12) 0.0196(12) 0.0015(9) 0.0060(10) 0.0008(9)
C12 0.0228(13) 0.0247(13) 0.0225(13) 0.0026(10) 0.0025(10) -0.0036(10)
C13 0.0318(15) 0.0401(17) 0.0214(14) 0.0056(12) -0.0023(12) -0.0035(13)
C14 0.0426(18) 0.0419(18) 0.0232(15) 0.0127(13) 0.0070(13) -0.0015(14)
C15 0.0352(16) 0.0311(15) 0.0290(15) 0.0072(12) 0.0106(12) -0.0080(12)
C16 0.0234(13) 0.0265(14) 0.0212(13) -0.0010(10) 0.0059(10) -0.0040(11)
C17 0.0202(12) 0.0140(11) 0.0193(12) 0.0008(9) 0.0003(9) 0.0013(9)
C18 0.0182(12) 0.0180(12) 0.0203(12) -0.0016(9) 0.0042(9) 0.0004(9)
C19 0.0192(13) 0.0266(14) 0.0433(18) 0.0081(13) -0.0004(12) 0.0009(11)
C20 0.0376(17) 0.0383(18) 0.0390(19) -0.0068(14) -0.0117(14) 0.0068(14)
C23 0.0253(13) 0.0299(14) 0.0209(13) -0.0063(11) 0.0062(11) 0.0021(11)
C24 0.0228(13) 0.0378(16) 0.0147(12) -0.0018(11) 0.0031(10) 0.0053(11)
C25 0.0244(13) 0.0342(15) 0.0194(13) -0.0007(11) 0.0028(10) 0.0013(11)
C26 0.0403(18) 0.046(2) 0.0351(18) 0.0098(15) 0.0093(14) -0.0011(15)
C27 0.0195(12) 0.0229(13) 0.0229(13) 0.0033(10) 0.0040(10) -0.0014(10)
C28 0.0218(12) 0.0171(11) 0.0164(12) 0.0007(9) 0.0027(9) 0.0031(10)
C29 0.0178(12) 0.0242(13) 0.0217(13) 0.0017(10) 0.0008(10) -0.0029(10)
C30 0.0218(12) 0.0226(13) 0.0173(12) 0.0020(10) 0.0013(10) 0.0007(10)
C31 0.0197(12) 0.0231(13) 0.0303(15) 0.0017(11) -0.0002(11) -0.0050(10)
C32 0.0184(12) 0.0230(13) 0.0334(15) 0.0026(11) 0.0093(11) -0.0022(10)
C33 0.0254(13) 0.0220(13) 0.0233(13) 0.0002(10) 0.0102(11) 0.0012(10)
C34 0.0203(12) 0.0187(12) 0.0207(13) -0.0017(10) 0.0050(10) -0.0003(10)
C35 0.0155(11) 0.0164(11) 0.0187(12) 0.0032(9) 0.0022(9) 0.0022(9)
C36 0.0169(11) 0.0146(11) 0.0174(12) -0.0025(9) 0.0041(9) 0.0014(9)
C37 0.0176(11) 0.0199(12) 0.0153(12) 0.0010(9) 0.0004(9) -0.0014(9)
C38 0.0206(12) 0.0219(12) 0.0197(13) -0.0009(10) 0.0017(10) -0.0012(10)
C39 0.0264(14) 0.0290(14) 0.0226(14) 0.0059(11) -0.0027(11) 0.0020(11)
C40 0.0358(16) 0.0354(16) 0.0197(14) 0.0093(12) 0.0016(12) -0.0022(13)
C41 0.0311(15) 0.0411(17) 0.0198(14) 0.0024(12) 0.0091(11) -0.0022(13)
C42 0.0236(13) 0.0283(14) 0.0220(13) -0.0002(11) 0.0076(10) 0.0009(11)
C43 0.0203(12) 0.0137(11) 0.0215(12) 0.0006(9) 0.0046(10) -0.0020(9)
C44 0.0196(12) 0.0163(11) 0.0225(13) -0.0006(9) 0.0044(10) -0.0019(9)
C45 0.0229(13) 0.0289(15) 0.0407(17) 0.0050(13) 0.0120(12) -0.0028(11)
C46 0.0402(19) 0.050(2) 0.046(2) -0.0083(16) 0.0210(16) -0.0115(16)
C49 0.0251(13) 0.0255(13) 0.0206(13) -0.0056(10) 0.0000(10) -0.0027(11)
C50 0.0212(13) 0.0343(15) 0.0174(13) -0.0013(11) 0.0012(10) -0.0059(11)
C51 0.0231(13) 0.0327(15) 0.0205(13) 0.0005(11) 0.0024(10) -0.0026(11)
C52 0.0366(17) 0.0429(19) 0.0340(17) 0.0091(14) 0.0008(14) 0.0025(14)
Cl1 0.0221(3) 0.0194(3) 0.0168(3) -0.0011(2) 0.0019(2) -0.0016(2)
Cl2 0.0228(3) 0.0214(3) 0.0197(3) -0.0023(2) 0.0049(2) 0.0006(2)
N1 0.0159(10) 0.0143(9) 0.0179(10) 0.0007(8) 0.0035(8) -0.0008(8)
N2 0.0155(9) 0.0150(10) 0.0176(10) 0.0003(8) 0.0039(8) 0.0005(8)
Re1 0.01535(5) 0.01534(5) 0.01338(5) 0.00070(3) 0.00261(3) -0.00013(3)
Re2 0.01466(5) 0.01466(5) 0.01477(5) 0.00096(3) 0.00254(3) -0.00045(3)
S1 0.0172(3) 0.0194(3) 0.0174(3) -0.0001(2) 0.0052(2) 0.0008(2)
S2 0.0207(3) 0.0187(3) 0.0311(4) -0.0007(3) 0.0061(3) 0.0045(2)
S3 0.0160(3) 0.0185(3) 0.0182(3) 0.0008(2) 0.0014(2) -0.0015(2)
S4 0.0200(3) 0.0188(3) 0.0346(4) 0.0023(3) 0.0041(3) -0.0052(2)
O1 0.0314(11) 0.0399(12) 0.0193(10) -0.0053(9) 0.0001(8) -0.0051(9)
O2 0.0357(11) 0.0263(10) 0.0350(12) 0.0116(9) 0.0126(9) -0.0005(9)
O3 0.0206(9) 0.0188(9) 0.0259(10) 0.0004(7) 0.0034(7) 0.0024(7)
O4 0.0320(11) 0.0438(13) 0.0219(11) -0.0057(9) 0.0073(8) 0.0020(9)
O5 0.0211(9) 0.0199(9) 0.0284(10) 0.0007(8) 0.0040(8) -0.0042(7)
O6 0.0318(11) 0.0249(10) 0.0422(13) 0.0108(9) -0.0029(9) 0.0038(9)

loop_
_atom_type_symbol
_atom_type_description
_atom_type_scat_dispersion_real
_atom_type_scat_dispersion_imag
_atom_type_scat_source
C C 0.0033 0.0016 'International Tables Vol C Tables 4.2.6.8 and 6.1.1.4'
H H 0.0000 0.0000 'International Tables Vol C Tables 4.2.6.8 and 6.1.1.4'
Cl Cl 0.1484 0.1585 'International Tables Vol C Tables 4.2.6.8 and 6.1.1.4'
N N 0.0061 0.0033 'International Tables Vol C Tables 4.2.6.8 and 6.1.1.4'
Re Re -1.0185 7.2310 'International Tables Vol C Tables 4.2.6.8 and 6.1.1.4'
S S 0.1246 0.1234 'International Tables Vol C Tables 4.2.6.8 and 6.1.1.4'
O O 0.0106 0.0060 'International Tables Vol C Tables 4.2.6.8 and 6.1.1.4'

loop_
_geom_angle_atom_site_label_1
_geom_angle_atom_site_label_2
_geom_angle_atom_site_label_3
_geom_angle
_geom_angle_site_symmetry_1
_geom_angle_site_symmetry_3
_geom_angle_publ_flag
O1 C1 Re1 178.9(2) . . ?
O2 C2 Re1 178.9(2) . . ?
O3 C3 Re1 175.7(2) . . ?
C9 C4 C5 119.8(2) . . ?
C9 C4 C10 119.7(2) . . ?
C5 C4 C10 120.4(2) . . ?
C6 C5 C4 119.6(3) . . ?
C6 C5 H5 120.2 . . ?
C4 C5 H5 120.2 . . ?
C7 C6 C5 120.4(3) . . ?
C7 C6 H6 119.8 . . ?
C5 C6 H6 119.8 . . ?
C6 C7 C8 120.4(3) . . ?
C6 C7 H7 119.8 . . ?
C8 C7 H7 119.8 . . ?
C7 C8 C9 119.6(3) . . ?
C7 C8 H8 120.2 . . ?
C9 C8 H8 120.2 . . ?
C8 C9 C4 120.2(2) . . ?
C8 C9 H9 119.9 . . ?
C4 C9 H9 119.9 . . ?
N1 C10 C4 120.7(2) . . ?
N1 C10 C11 122.9(2) . . ?
C4 C10 C11 116.4(2) . . ?
C16 C11 C12 119.9(2) . . ?
C16 C11 C10 120.7(2) . . ?
C12 C11 C10 119.2(2) . . ?
C13 C12 C11 119.8(3) . . ?
C13 C12 H12 120.1 . . ?
C11 C12 H12 120.1 . . ?
C12 C13 C14 120.1(3) . . ?
C12 C13 H13 119.9 . . ?
C14 C13 H13 119.9 . . ?
C15 C14 C13 120.1(3) . . ?
C15 C14 H14 120.0 . . ?
C13 C14 H14 120.0 . . ?
C16 C15 C14 120.1(3) . . ?
C16 C15 H15 119.9 . . ?
C14 C15 H15 119.9 . . ?
C15 C16 C11 119.9(3) . . ?
C15 C16 H16 120.1 . . ?
C11 C16 H16 120.1 . . ?
C18 C17 N1 124.1(2) . . ?
C18 C17 H17 118.0 . . ?
N1 C17 H17 118.0 . . ?
C17 C18 S2 121.8(2) . . ?
C17 C18 S1 119.91(19) . . ?
S2 C18 S1 118.29(14) . . ?
C20 C19 S2 113.1(2) . . ?
C20 C19 H19A 109.0 . . ?
S2 C19 H19A 109.0 . . ?
C20 C19 H19B 109.0 . . ?
S2 C19 H19B 109.0 . . ?
H19A C19 H19B 107.8 . . ?
C21B C20 C19 118.9(5) . . ?
C19 C20 C21A 112.5(4) . . ?
C21B C20 H20A 110.3 . . ?
C19 C20 H20A 109.1 . . ?
C21A C20 H20A 109.1 . . ?
C21B C20 H20B 100.8 . . ?
C19 C20 H20B 109.1 . . ?
C21A C20 H20B 109.1 . . ?
H20A C20 H20B 107.8 . . ?
C22A C21A C20 112.8(7) . . ?
C22A C21A H21A 109.0 . . ?
C20 C21A H21A 109.0 . . ?
C22A C21A H21B 109.0 . . ?
C20 C21A H21B 109.0 . . ?
H21A C21A H21B 107.8 . . ?
C20 C21B C22B 114.4(8) . . ?
C20 C21B H21C 108.6 . . ?
C22B C21B H21C 108.6 . . ?
C20 C21B H21D 108.6 . . ?
C22B C21B H21D 108.6 . . ?
H21C C21B H21D 107.6 . . ?
C21B C22B H22D 109.5 . . ?
C21B C22B H22E 109.5 . . ?
H22D C22B H22E 109.5 . . ?
C21B C22B H22F 109.5 . . ?
H22D C22B H22F 109.5 . . ?
H22E C22B H22F 109.5 . . ?
C24 C23 S1 110.95(19) . . ?
C24 C23 H23A 109.4 . . ?
S1 C23 H23A 109.4 . . ?
C24 C23 H23B 109.4 . . ?
S1 C23 H23B 109.4 . . ?
H23A C23 H23B 108.0 . . ?
C25 C24 C23 113.9(2) . . ?
C25 C24 H24A 108.8 . . ?
C23 C24 H24A 108.8 . . ?
C25 C24 H24B 108.8 . . ?
C23 C24 H24B 108.8 . . ?
H24A C24 H24B 107.7 . . ?
C24 C25 C26 112.4(2) . . ?
C24 C25 H25A 109.1 . . ?
C26 C25 H25A 109.1 . . ?
C24 C25 H25B 109.1 . . ?
C26 C25 H25B 109.1 . . ?
H25A C25 H25B 107.9 . . ?
C25 C26 H26A 109.5 . . ?
C25 C26 H26B 109.5 . . ?
H26A C26 H26B 109.5 . . ?
C25 C26 H26C 109.5 . . ?
H26A C26 H26C 109.5 . . ?
H26B C26 H26C 109.5 . . ?
O4 C27 Re2 179.0(2) . . ?
O5 C28 Re2 175.7(2) . . ?
O6 C29 Re2 178.3(2) . . ?
C31 C30 C35 120.2(2) . . ?
C31 C30 H30 119.9 . . ?
C35 C30 H30 119.9 . . ?
C30 C31 C32 119.9(2) . . ?
C30 C31 H31 120.1 . . ?
C32 C31 H31 120.1 . . ?
C33 C32 C31 120.1(2) . . ?
C33 C32 H32 119.9 . . ?
C31 C32 H32 119.9 . . ?
C34 C33 C32 120.2(2) . . ?
C34 C33 H33 119.9 . . ?
C32 C33 H33 119.9 . . ?
C33 C34 C35 120.1(2) . . ?
C33 C34 H34 119.9 . . ?
C35 C34 H34 119.9 . . ?
C30 C35 C34 119.5(2) . . ?
C30 C35 C36 121.1(2) . . ?
C34 C35 C36 119.3(2) . . ?
N2 C36 C35 119.2(2) . . ?
N2 C36 C37 123.7(2) . . ?
C35 C36 C37 117.1(2) . . ?
C38 C37 C42 119.4(2) . . ?
C38 C37 C36 119.9(2) . . ?
C42 C37 C36 120.6(2) . . ?
C39 C38 C37 120.0(2) . . ?
C39 C38 H38 120.0 . . ?
C37 C38 H38 120.0 . . ?
C38 C39 C40 120.2(3) . . ?
C38 C39 H39 119.9 . . ?
C40 C39 H39 119.9 . . ?
C41 C40 C39 119.9(3) . . ?
C41 C40 H40 120.0 . . ?
C39 C40 H40 120.0 . . ?
C42 C41 C40 120.6(3) . . ?
C42 C41 H41 119.7 . . ?
C40 C41 H41 119.7 . . ?
C41 C42 C37 119.7(3) . . ?
C41 C42 H42 120.1 . . ?
C37 C42 H42 120.1 . . ?
C44 C43 N2 123.9(2) . . ?
C44 C43 H43 118.0 . . ?
N2 C43 H43 118.0 . . ?
C43 C44 S4 121.3(2) . . ?
C43 C44 S3 120.05(19) . . ?
S4 C44 S3 118.63(15) . . ?
C46 C45 S4 114.8(2) . . ?
C46 C45 H45A 108.6 . . ?
S4 C45 H45A 108.6 . . ?
C46 C45 H45B 108.6 . . ?
S4 C45 H45B 108.6 . . ?
H45A C45 H45B 107.6 . . ?
C47B C46 C45 117.6(6) . . ?
C45 C46 C47A 111.3(4) . . ?
C47B C46 H46A 99.9 . . ?
C45 C46 H46A 109.4 . . ?
C47A C46 H46A 109.4 . . ?
C47B C46 H46B 111.9 . . ?
C45 C46 H46B 109.4 . . ?
C47A C46 H46B 109.4 . . ?
H46A C46 H46B 108.0 . . ?
C46 C47A C48A 97.8(7) . . ?
C46 C47A H47A 112.2 . . ?
C48A C47A H47A 112.2 . . ?
C46 C47A H47B 112.2 . . ?
C48A C47A H47B 112.2 . . ?
H47A C47A H47B 109.8 . . ?
C46 C47B C48B 133.4(11) . . ?
C46 C47B H47C 103.9 . . ?
C48B C47B H47C 103.9 . . ?
C46 C47B H47D 103.9 . . ?
C48B C47B H47D 103.9 . . ?
H47C C47B H47D 105.4 . . ?
C47B C48B H48D 109.5 . . ?
C47B C48B H48E 109.5 . . ?
H48D C48B H48E 109.5 . . ?
C47B C48B H48F 109.5 . . ?
H48D C48B H48F 109.5 . . ?
H48E C48B H48F 109.5 . . ?
C50 C49 S3 111.37(19) . . ?
C50 C49 H49A 109.4 . . ?
S3 C49 H49A 109.4 . . ?
C50 C49 H49B 109.4 . . ?
S3 C49 H49B 109.4 . . ?
H49A C49 H49B 108.0 . . ?
C49 C50 C51 113.8(2) . . ?
C49 C50 H50A 108.8 . . ?
C51 C50 H50A 108.8 . . ?
C49 C50 H50B 108.8 . . ?
C51 C50 H50B 108.8 . . ?
H50A C50 H50B 107.7 . . ?
C50 C51 C52 112.7(2) . . ?
C50 C51 H51A 109.1 . . ?
C52 C51 H51A 109.1 . . ?
C50 C51 H51B 109.1 . . ?
C52 C51 H51B 109.1 . . ?
H51A C51 H51B 107.8 . . ?
C51 C52 H52A 109.5 . . ?
C51 C52 H52B 109.5 . . ?
H52A C52 H52B 109.5 . . ?
C51 C52 H52C 109.5 . . ?
H52A C52 H52C 109.5 . . ?
H52B C52 H52C 109.5 . . ?
C10 N1 C17 117.2(2) . . ?
C10 N1 Re1 124.74(16) . . ?
C17 N1 Re1 115.44(15) . . ?
C36 N2 C43 117.1(2) . . ?
C36 N2 Re2 124.90(16) . . ?
C43 N2 Re2 115.49(15) . . ?
C1 Re1 C2 90.42(11) . . ?
C1 Re1 C3 89.65(11) . . ?
C2 Re1 C3 87.79(10) . . ?
C1 Re1 N1 95.36(9) . . ?
C2 Re1 N1 170.87(9) . . ?
C3 Re1 N1 99.28(9) . . ?
C1 Re1 S1 93.91(8) . . ?
C2 Re1 S1 91.98(8) . . ?
C3 Re1 S1 176.43(7) . . ?
N1 Re1 S1 80.60(5) . . ?
C1 Re1 Cl1 173.09(8) . . ?
C2 Re1 Cl1 94.62(8) . . ?
C3 Re1 Cl1 95.26(7) . . ?
N1 Re1 Cl1 79.08(5) . . ?
S1 Re1 Cl1 81.20(2) . . ?
C27 Re2 C29 90.49(11) . . ?
C27 Re2 C28 90.42(11) . . ?
C29 Re2 C28 87.37(10) . . ?
C27 Re2 N2 95.55(9) . . ?
C29 Re2 N2 169.93(9) . . ?
C28 Re2 N2 100.61(9) . . ?
C27 Re2 S3 94.06(8) . . ?
C29 Re2 S3 91.02(8) . . ?
C28 Re2 S3 175.25(8) . . ?
N2 Re2 S3 80.54(5) . . ?
C27 Re2 Cl2 173.62(8) . . ?
C29 Re2 Cl2 94.87(8) . . ?
C28 Re2 Cl2 93.27(7) . . ?
N2 Re2 Cl2 78.67(5) . . ?
S3 Re2 Cl2 82.40(2) . . ?
C18 S1 C23 100.27(13) . . ?
C18 S1 Re1 99.48(8) . . ?
C23 S1 Re1 110.90(9) . . ?
C18 S2 C19 100.04(13) . . ?
C44 S3 C49 99.62(12) . . ?
C44 S3 Re2 99.76(8) . . ?
C49 S3 Re2 110.70(9) . . ?
C44 S4 C45 100.02(13) . . ?

loop_
_geom_bond_atom_site_label_1
_geom_bond_atom_site_label_2
_geom_bond_distance
_geom_bond_site_symmetry_2
_geom_bond_publ_flag
C1 O1 1.157(3) . ?
C1 Re1 1.895(3) . ?
C2 O2 1.150(3) . ?
C2 Re1 1.916(3) . ?
C3 O3 1.151(3) . ?
C3 Re1 1.931(3) . ?
C4 C9 1.396(4) . ?
C4 C5 1.399(3) . ?
C4 C10 1.474(3) . ?
C5 C6 1.387(4) . ?
C5 H5 0.9500 . ?
C6 C7 1.386(4) . ?
C6 H6 0.9500 . ?
C7 C8 1.389(4) . ?
C7 H7 0.9500 . ?
C8 C9 1.391(4) . ?
C8 H8 0.9500 . ?
C9 H9 0.9500 . ?
C10 N1 1.312(3) . ?
C10 C11 1.484(3) . ?
C11 C16 1.396(3) . ?
C11 C12 1.399(4) . ?
C12 C13 1.381(4) . ?
C12 H12 0.9500 . ?
C13 C14 1.394(4) . ?
C13 H13 0.9500 . ?
C14 C15 1.389(4) . ?
C14 H14 0.9500 . ?
C15 C16 1.384(4) . ?
C15 H15 0.9500 . ?
C16 H16 0.9500 . ?
C17 C18 1.339(3) . ?
C17 N1 1.408(3) . ?
C17 H17 0.9500 . ?
C18 S2 1.758(3) . ?
C18 S1 1.774(3) . ?
C19 C20 1.527(5) . ?
C19 S2 1.819(3) . ?
C19 H19A 0.9900 . ?
C19 H19B 0.9900 . ?
C20 C21B 1.427(10) . ?
C20 C21A 1.628(9) . ?
C20 H20A 0.9900 . ?
C20 H20B 0.9900 . ?
C21A C22A 1.478(10) . ?
C21A H21A 0.9900 . ?
C21A H21B 0.9900 . ?
C22A H22A 0.9800 . ?
C22A H22B 0.9800 . ?
C22A H22C 0.9800 . ?
C21B C22B 1.529(11) . ?
C21B H21C 0.9900 . ?
C21B H21D 0.9900 . ?
C22B H22D 0.9800 . ?
C22B H22E 0.9800 . ?
C22B H22F 0.9800 . ?
C23 C24 1.521(4) . ?
C23 S1 1.836(3) . ?
C23 H23A 0.9900 . ?
C23 H23B 0.9900 . ?
C24 C25 1.519(4) . ?
C24 H24A 0.9900 . ?
C24 H24B 0.9900 . ?
C25 C26 1.522(4) . ?
C25 H25A 0.9900 . ?
C25 H25B 0.9900 . ?
C26 H26A 0.9800 . ?
C26 H26B 0.9800 . ?
C26 H26C 0.9800 . ?
C27 O4 1.148(3) . ?
C27 Re2 1.904(3) . ?
C28 O5 1.149(3) . ?
C28 Re2 1.932(3) . ?
C29 O6 1.146(3) . ?
C29 Re2 1.919(3) . ?
C30 C31 1.389(4) . ?
C30 C35 1.397(3) . ?
C30 H30 0.9500 . ?
C31 C32 1.391(4) . ?
C31 H31 0.9500 . ?
C32 C33 1.388(4) . ?
C32 H32 0.9500 . ?
C33 C34 1.384(4) . ?
C33 H33 0.9500 . ?
C34 C35 1.397(3) . ?
C34 H34 0.9500 . ?
C35 C36 1.477(3) . ?
C36 N2 1.314(3) . ?
C36 C37 1.481(3) . ?
C37 C38 1.400(4) . ?
C37 C42 1.405(3) . ?
C38 C39 1.389(4) . ?
C38 H38 0.9500 . ?
C39 C40 1.390(4) . ?
C39 H39 0.9500 . ?
C40 C41 1.387(4) . ?
C40 H40 0.9500 . ?
C41 C42 1.386(4) . ?
C41 H41 0.9500 . ?
C42 H42 0.9500 . ?
C43 C44 1.342(4) . ?
C43 N2 1.410(3) . ?
C43 H43 0.9500 . ?
C44 S4 1.758(3) . ?
C44 S3 1.771(3) . ?
C45 C46 1.507(5) . ?
C45 S4 1.815(3) . ?
C45 H45A 0.9900 . ?
C45 H45B 0.9900 . ?
C46 C47B 1.401(11) . ?
C46 C47A 1.600(10) . ?
C46 H46A 0.9900 . ?
C46 H46B 0.9900 . ?
C47A C48A 1.624(12) . ?
C47A H47A 0.9900 . ?
C47A H47B 0.9900 . ?
C48A H48A 0.9800 . ?
C48A H48B 0.9800 . ?
C48A H48C 0.9800 . ?
C47B C48B 1.488(13) . ?
C47B H47C 0.9900 . ?
C47B H47D 0.9900 . ?
C48B H48D 0.9800 . ?
C48B H48E 0.9800 . ?
C48B H48F 0.9800 . ?
C49 C50 1.520(4) . ?
C49 S3 1.833(3) . ?
C49 H49A 0.9900 . ?
C49 H49B 0.9900 . ?
C50 C51 1.522(4) . ?
C50 H50A 0.9900 . ?
C50 H50B 0.9900 . ?
C51 C52 1.522(4) . ?
C51 H51A 0.9900 . ?
C51 H51B 0.9900 . ?
C52 H52A 0.9800 . ?
C52 H52B 0.9800 . ?
C52 H52C 0.9800 . ?
Cl1 Re1 2.4877(6) . ?
Cl2 Re2 2.4770(6) . ?
N1 Re1 2.239(2) . ?
N2 Re2 2.245(2) . ?
Re1 S1 2.4570(6) . ?
Re2 S3 2.4527(6) . ?
